data_8104517
loop_
_publ_author_name
'Thiele, G.'
'Richter, R.'

_publ_section_title
;
 Crystal structure of dicesium pentachlorothallate
;
_journal_name_full 'Zeitschrift fuer Kristallographie (149,1979-)'
_journal_page_first 131
_journal_page_last 132
_journal_volume 205
_journal_year 1993
_chemical_formula_sum 'Cl5 Cs2 Tl'
_chemical_name_systematic 'Cs2 (Tl Cl5)'
_space_group_IT_number 62
_symmetry_space_group_name_Hall '-P 2ac 2n'
_symmetry_space_group_name_H-M 'P n m a'
_cell_angle_alpha 90
_cell_angle_beta 90
_cell_angle_gamma 90
_cell_formula_units_Z 4
_cell_length_a 9.337
_cell_length_b 7.493
_cell_length_c 14.861
_cell_volume 1039.707
_citation_journal_id_ASTM ZEKRDZ
_cod_data_source_file Thiele_ZEKRDZ_1993_1510.cif
_cod_data_source_block Cl5Cs2Tl1
_cod_original_formula_sum 'Cl5 Cs2 Tl1'
_cod_database_code 8104517

loop_
_symmetry_equiv_pos_as_xyz
x,y,z
-x+1/2,-y,z+1/2
x+1/2,-y+1/2,-z+1/2
-x,y+1/2,-z
-x,-y,-z
x-1/2,y,-z-1/2
-x-1/2,y-1/2,z-1/2
x,-y-1/2,z

loop_
_atom_site_label
_atom_site_type_symbol
_atom_site_fract_x
_atom_site_fract_y
_atom_site_fract_z
_atom_site_occupancy
_atom_site_U_iso_or_equiv
Tl1 Tl+3 0.19095 0.25 0.07147 1 0.0
Cl1 Cl-1 0 0 0 1 0.0
Cl3 Cl-1 0.29771 0.25 -0.0832 1 0.0
Cs2 Cs+1 0.17669 0.25 0.42097 1 0.0
Cl2 Cl-1 0.34302 0.50488 0.12489 1 0.0
Cl4 Cl-1 0.02699 0.25 0.20137 1 0.0
Cs1 Cs+1 0.03092 0.75 0.2038 1 0.0
